data_4021372
loop_
_publ_author_name
'Ruihu Wang'
'Brendan Twamley'
'Jean'ne M. Shreeve'

_publ_section_title
;
 A Highly Efficient, Recyclable Catalyst for C-C Coupling Reactions
 in Ionic Liquids: Pyrazolyl-Functionalized
 N-Heterocyclic Carbene Complex of Palladium(II)
;
_journal_name_full 'Journal of Organic Chemistry'
_journal_page_first 426
_journal_page_last 429
_journal_paper_doi 10.1021/jo052098b
_journal_volume 71
_journal_year 2006
_chemical_formula_moiety 'C17 H21 Cl N4 Pd, 0.5 (CH2 Cl2)'
_chemical_formula_sum 'C17.5 H22 Cl2 N4 Pd'
_chemical_formula_weight 465.69
_chemical_name_common 'C17 H21 Cl N4 Pd, 0.5 (CH2 Cl2)'
_chemical_name_systematic
; 
 ? 
;
_space_group_IT_number 14
_symmetry_cell_setting monoclinic
_symmetry_space_group_name_Hall '-P 2ybc'
_symmetry_space_group_name_H-M 'P 1 21/c 1'
_atom_sites_solution_hydrogens geom
_atom_sites_solution_primary direct
_atom_sites_solution_secondary difmap
_audit_creation_method SHELXL-97
_cell_angle_alpha 90.00
_cell_angle_beta 90.621(1)
_cell_angle_gamma 90.00
_cell_formula_units_Z 4
_cell_length_a 8.1482(4)
_cell_length_b 18.4592(8)
_cell_length_c 12.9869(6)
_cell_measurement_reflns_used 6992
_cell_measurement_temperature 87(2)
_cell_measurement_theta_max 30.05
_cell_measurement_theta_min 2.73
_cell_volume 1953.24(16)
_computing_cell_refinement 'Bruker SAINT+ v. 6.45a'
_computing_data_collection 'Bruker SMART v. 5.626'
_computing_data_reduction 'Bruker SAINT+ v. 6.45a'
_computing_molecular_graphics 'XP, Bruker SHELXTL v. 6.12'
_computing_publication_material 'XCIF, Bruker SHELXTL v. 6.12'
_computing_structure_refinement 'XL, Bruker SHELXTL v. 6.12'
_computing_structure_solution 'XS, Bruker SHELXTL v. 6.12'
_diffrn_ambient_temperature 87(2)
_diffrn_detector_area_resol_mean 8.3
_diffrn_measured_fraction_theta_full 1.000
_diffrn_measured_fraction_theta_max 1.000
_diffrn_measurement_device_type 'Bruker/Siemens SMART APEX'
_diffrn_measurement_method '\w scans'
_diffrn_radiation_monochromator graphite
_diffrn_radiation_source 'normal-focus sealed tube'
_diffrn_radiation_type MoK\a
_diffrn_radiation_wavelength 0.71073
_diffrn_reflns_av_R_equivalents 0.0222
_diffrn_reflns_av_sigmaI/netI 0.0149
_diffrn_reflns_limit_h_max 9
_diffrn_reflns_limit_h_min -9
_diffrn_reflns_limit_k_max 22
_diffrn_reflns_limit_k_min -22
_diffrn_reflns_limit_l_max 15
_diffrn_reflns_limit_l_min -15
_diffrn_reflns_number 29697
_diffrn_reflns_theta_full 25.24
_diffrn_reflns_theta_max 25.24
_diffrn_reflns_theta_min 1.92
_diffrn_standards_number 0
_exptl_absorpt_coefficient_mu 1.231
_exptl_absorpt_correction_T_max 0.8089
_exptl_absorpt_correction_T_min 0.6388
_exptl_absorpt_correction_type multi-scan
_exptl_absorpt_process_details 'SADABS; Bruker, 2004'
_exptl_crystal_colour colorless
_exptl_crystal_density_diffrn 1.584
_exptl_crystal_density_method 'not measured'
_exptl_crystal_description block
_exptl_crystal_F_000 940
_exptl_crystal_size_max 0.40
_exptl_crystal_size_mid 0.21
_exptl_crystal_size_min 0.18
_refine_diff_density_max 1.452
_refine_diff_density_min -0.925
_refine_diff_density_rms 0.077
_refine_ls_extinction_method none
_refine_ls_goodness_of_fit_ref 1.079
_refine_ls_hydrogen_treatment constr
_refine_ls_matrix_type full
_refine_ls_number_parameters 230
_refine_ls_number_reflns 3535
_refine_ls_number_restraints 0
_refine_ls_restrained_S_all 1.079
_refine_ls_R_factor_all 0.0302
_refine_ls_R_factor_gt 0.0293
_refine_ls_shift/su_max 0.002
_refine_ls_shift/su_mean 0.000
_refine_ls_structure_factor_coef Fsqd
_refine_ls_weighting_details 'calc w=1/[\s^2^(Fo^2^)+(0.0162P)^2^+5.2253P] where P=(Fo^2^+2Fc^2^)/3'
_refine_ls_weighting_scheme calc
_refine_ls_wR_factor_gt 0.0628
_refine_ls_wR_factor_ref 0.0633
_reflns_number_gt 3435
_reflns_number_total 3535
_reflns_threshold_expression I>2\s(I)
_cod_data_source_file jo052098bsi20051007_040446.cif
_cod_depositor_comments
;
The following automatic conversions were performed:
'_symmetry_cell_setting' value 'Monoclinic' changed to 'monoclinic'
according to '/home/saulius/struct/CIF-dictionaries/cif_core.dic'
dictionary named 'cif_core.dic' version 2.4.1 from 2010-06-29.

Automatic conversion script
Id: cif_fix_enum 1527 2010-12-29 10:47:43Z saulius 
;
_cod_original_sg_symbol_H-M 'P 21/c'
_cod_original_formula_sum 'C17.50 H22 Cl2 N4 Pd'
_cod_database_code 4021372

loop_
_symmetry_equiv_pos_as_xyz
'x, y, z'
'-x, y+1/2, -z+1/2'
'-x, -y, -z'
'x, -y-1/2, z-1/2'

loop_
_atom_site_label
_atom_site_type_symbol
_atom_site_fract_x
_atom_site_fract_y
_atom_site_fract_z
_atom_site_U_iso_or_equiv
_atom_site_adp_type
_atom_site_occupancy
_atom_site_symmetry_multiplicity
_atom_site_calc_flag
_atom_site_refinement_flags
N1 N 1.2092(3) 0.72356(13) 0.75870(18) 0.0240(5) Uani 1 1 d .
C2 C 1.3641(4) 0.70455(17) 0.7424(2) 0.0295(7) Uani 1 1 d .
H2 H 1.4003 0.6783 0.6840 0.035 Uiso 1 1 calc R
C3 C 1.4663(4) 0.72818(18) 0.8224(3) 0.0347(8) Uani 1 1 d .
H3 H 1.5815 0.7214 0.8290 0.042 Uiso 1 1 calc R
C4 C 1.3650(4) 0.76331(17) 0.8895(3) 0.0325(7) Uani 1 1 d .
H4 H 1.3968 0.7858 0.9524 0.039 Uiso 1 1 calc R
N5 N 1.2115(3) 0.76002(13) 0.84941(18) 0.0250(5) Uani 1 1 d .
C6 C 1.0576(4) 0.78674(16) 0.8888(2) 0.0249(6) Uani 1 1 d .
H6A H 1.0762 0.8098 0.9568 0.030 Uiso 1 1 calc R
H6B H 0.9805 0.7459 0.8980 0.030 Uiso 1 1 calc R
N7 N 0.9869(3) 0.83909(13) 0.81772(17) 0.0210(5) Uani 1 1 d .
C8 C 0.9682(4) 0.91274(15) 0.8365(2) 0.0240(6) Uani 1 1 d .
H8 H 0.9921 0.9377 0.8988 0.029 Uiso 1 1 calc R
C9 C 0.9100(4) 0.94131(15) 0.7492(2) 0.0223(6) Uani 1 1 d .
H9 H 0.8838 0.9908 0.7376 0.027 Uiso 1 1 calc R
N10 N 0.8944(3) 0.88494(12) 0.67787(17) 0.0179(5) Uani 1 1 d .
C11 C 0.9429(3) 0.82139(15) 0.7198(2) 0.0181(5) Uani 1 1 d .
C12 C 0.8376(3) 0.89656(14) 0.5734(2) 0.0180(6) Uani 1 1 d .
C13 C 0.9519(3) 0.89837(14) 0.4941(2) 0.0187(6) Uani 1 1 d .
C14 C 0.8931(3) 0.91009(14) 0.3945(2) 0.0195(6) Uani 1 1 d .
H14 H 0.9680 0.9094 0.3389 0.023 Uiso 1 1 calc R
C15 C 0.7272(4) 0.92283(15) 0.3740(2) 0.0208(6) Uani 1 1 d .
C16 C 0.6187(3) 0.92096(15) 0.4557(2) 0.0211(6) Uani 1 1 d .
H16 H 0.5054 0.9295 0.4426 0.025 Uiso 1 1 calc R
C17 C 0.6706(3) 0.90695(14) 0.5561(2) 0.0198(6) Uani 1 1 d .
C18 C 0.5491(4) 0.90074(17) 0.6425(2) 0.0279(7) Uani 1 1 d .
H18A H 0.5437 0.8503 0.6658 0.042 Uiso 1 1 calc R
H18B H 0.4404 0.9161 0.6179 0.042 Uiso 1 1 calc R
H18C H 0.5841 0.9317 0.6999 0.042 Uiso 1 1 calc R
C19 C 0.6700(4) 0.93874(17) 0.2654(2) 0.0276(7) Uani 1 1 d .
H19A H 0.5497 0.9383 0.2625 0.041 Uiso 1 1 calc R
H19B H 0.7129 0.9017 0.2188 0.041 Uiso 1 1 calc R
H19C H 0.7101 0.9865 0.2445 0.041 Uiso 1 1 calc R
C20 C 1.1333(3) 0.88950(16) 0.5145(2) 0.0236(6) Uani 1 1 d .
H20A H 1.1912 0.8868 0.4489 0.035 Uiso 1 1 calc R
H20B H 1.1525 0.8449 0.5537 0.035 Uiso 1 1 calc R
H20C H 1.1740 0.9311 0.5541 0.035 Uiso 1 1 calc R
C21 C 0.7724(4) 0.72177(15) 0.5862(2) 0.0219(6) Uani 1 1 d .
H21A H 0.6817 0.7350 0.6314 0.033 Uiso 1 1 calc R
H21B H 0.7531 0.6732 0.5580 0.033 Uiso 1 1 calc R
H21C H 0.7791 0.7568 0.5297 0.033 Uiso 1 1 calc R
C22 C 0.6338(9) 0.9932(4) 0.9935(5) 0.0368(16) Uani 0.50 1 d P
H22A H 0.7036 1.0167 0.9412 0.044 Uiso 0.50 1 calc PR
H22B H 0.7056 0.9681 1.0441 0.044 Uiso 0.50 1 calc PR
Cl1 Cl 1.05621(10) 0.60447(4) 0.61111(5) 0.02846(17) Uani 1 1 d .
Cl2 Cl 0.5039(2) 0.93434(8) 0.93735(11) 0.0860(4) Uani 1 1 d .
Pd1 Pd 0.98670(3) 0.722395(11) 0.668115(15) 0.01723(7) Uani 1 1 d .

loop_
_atom_site_aniso_label
_atom_site_aniso_U_11
_atom_site_aniso_U_22
_atom_site_aniso_U_33
_atom_site_aniso_U_23
_atom_site_aniso_U_13
_atom_site_aniso_U_12
N1 0.0334(14) 0.0213(13) 0.0174(12) 0.0011(10) 0.0003(10) 0.0061(11)
C2 0.0337(17) 0.0267(16) 0.0281(16) 0.0078(13) 0.0024(13) 0.0093(13)
C3 0.0308(17) 0.0333(18) 0.0398(19) 0.0110(15) -0.0045(14) 0.0038(14)
C4 0.0414(19) 0.0269(17) 0.0290(17) 0.0073(13) -0.0121(14) -0.0028(14)
N5 0.0371(15) 0.0209(13) 0.0167(12) 0.0016(10) -0.0031(10) 0.0048(11)
C6 0.0388(17) 0.0205(15) 0.0156(14) 0.0000(11) 0.0008(12) 0.0029(13)
N7 0.0307(13) 0.0154(12) 0.0169(11) -0.0013(9) 0.0010(10) 0.0027(10)
C8 0.0321(16) 0.0170(14) 0.0230(15) -0.0046(11) 0.0005(12) 0.0007(12)
C9 0.0286(15) 0.0131(13) 0.0252(15) -0.0033(11) 0.0007(12) 0.0014(11)
N10 0.0205(12) 0.0143(11) 0.0190(11) -0.0019(9) 0.0002(9) 0.0004(9)
C11 0.0203(13) 0.0174(13) 0.0167(13) -0.0013(11) 0.0038(10) -0.0009(11)
C12 0.0232(14) 0.0109(12) 0.0197(13) 0.0004(10) -0.0004(11) -0.0006(10)
C13 0.0210(14) 0.0103(12) 0.0248(14) -0.0016(11) 0.0010(11) -0.0006(10)
C14 0.0238(14) 0.0130(13) 0.0218(14) -0.0014(11) 0.0055(11) -0.0010(11)
C15 0.0271(15) 0.0132(13) 0.0220(14) -0.0025(11) -0.0021(11) 0.0001(11)
C16 0.0193(14) 0.0170(13) 0.0271(15) -0.0016(11) -0.0023(11) 0.0031(11)
C17 0.0224(14) 0.0131(13) 0.0238(14) -0.0020(11) 0.0023(11) 0.0015(11)
C18 0.0231(15) 0.0323(17) 0.0283(16) 0.0037(13) 0.0055(12) 0.0043(13)
C19 0.0337(17) 0.0268(16) 0.0222(15) -0.0022(12) -0.0044(13) 0.0051(13)
C20 0.0216(14) 0.0216(15) 0.0276(15) -0.0013(12) 0.0025(12) -0.0010(12)
C21 0.0272(15) 0.0179(14) 0.0205(14) -0.0012(11) 0.0015(11) -0.0034(12)
C22 0.045(4) 0.032(4) 0.033(4) 0.004(3) -0.001(3) -0.010(3)
Cl1 0.0525(5) 0.0151(3) 0.0179(3) 0.0005(3) 0.0065(3) 0.0080(3)
Cl2 0.1150(12) 0.0804(9) 0.0620(8) 0.0190(7) -0.0233(8) -0.0230(8)
Pd1 0.02602(12) 0.01238(11) 0.01333(11) 0.00007(8) 0.00292(8) 0.00206(8)

loop_
_atom_type_symbol
_atom_type_description
_atom_type_scat_dispersion_real
_atom_type_scat_dispersion_imag
_atom_type_scat_source
C C 0.0033 0.0016 'International Tables Vol C Tables 4.2.6.8 and 6.1.1.4'
H H 0.0000 0.0000 'International Tables Vol C Tables 4.2.6.8 and 6.1.1.4'
N N 0.0061 0.0033 'International Tables Vol C Tables 4.2.6.8 and 6.1.1.4'
Cl Cl 0.1484 0.1585 'International Tables Vol C Tables 4.2.6.8 and 6.1.1.4'
Pd Pd -0.9988 1.0072 'International Tables Vol C Tables 4.2.6.8 and 6.1.1.4'

loop_
_geom_angle_atom_site_label_1
_geom_angle_atom_site_label_2
_geom_angle_atom_site_label_3
_geom_angle
_geom_angle_site_symmetry_1
_geom_angle_site_symmetry_3
C2 N1 N5 105.4(3) . .
C2 N1 Pd1 135.0(2) . .
N5 N1 Pd1 118.90(18) . .
N1 C2 C3 111.1(3) . .
N1 C2 H2 124.5 . .
C3 C2 H2 124.5 . .
C4 C3 C2 105.2(3) . .
C4 C3 H3 127.4 . .
C2 C3 H3 127.4 . .
N5 C4 C3 107.2(3) . .
N5 C4 H4 126.4 . .
C3 C4 H4 126.4 . .
C4 N5 N1 111.1(3) . .
C4 N5 C6 130.6(3) . .
N1 N5 C6 118.2(2) . .
N5 C6 N7 109.9(2) . .
N5 C6 H6A 109.7 . .
N7 C6 H6A 109.7 . .
N5 C6 H6B 109.7 . .
N7 C6 H6B 109.7 . .
H6A C6 H6B 108.2 . .
C11 N7 C8 111.8(2) . .
C11 N7 C6 122.3(2) . .
C8 N7 C6 125.7(2) . .
C9 C8 N7 106.1(2) . .
C9 C8 H8 127.0 . .
N7 C8 H8 127.0 . .
C8 C9 N10 107.3(2) . .
C8 C9 H9 126.3 . .
N10 C9 H9 126.3 . .
C11 N10 C9 110.8(2) . .
C11 N10 C12 126.7(2) . .
C9 N10 C12 122.5(2) . .
N10 C11 N7 104.0(2) . .
N10 C11 Pd1 135.9(2) . .
N7 C11 Pd1 119.5(2) . .
C17 C12 C13 122.5(3) . .
C17 C12 N10 118.3(2) . .
C13 C12 N10 119.2(2) . .
C14 C13 C12 117.7(3) . .
C14 C13 C20 120.5(2) . .
C12 C13 C20 121.9(3) . .
C13 C14 C15 121.7(3) . .
C13 C14 H14 119.1 . .
C15 C14 H14 119.1 . .
C16 C15 C14 118.3(3) . .
C16 C15 C19 121.7(3) . .
C14 C15 C19 120.0(3) . .
C15 C16 C17 122.1(3) . .
C15 C16 H16 119.0 . .
C17 C16 H16 119.0 . .
C12 C17 C16 117.6(3) . .
C12 C17 C18 121.3(3) . .
C16 C17 C18 121.0(3) . .
C17 C18 H18A 109.5 . .
C17 C18 H18B 109.5 . .
H18A C18 H18B 109.5 . .
C17 C18 H18C 109.5 . .
H18A C18 H18C 109.5 . .
H18B C18 H18C 109.5 . .
C15 C19 H19A 109.5 . .
C15 C19 H19B 109.5 . .
H19A C19 H19B 109.5 . .
C15 C19 H19C 109.5 . .
H19A C19 H19C 109.5 . .
H19B C19 H19C 109.5 . .
C13 C20 H20A 109.5 . .
C13 C20 H20B 109.5 . .
H20A C20 H20B 109.5 . .
C13 C20 H20C 109.5 . .
H20A C20 H20C 109.5 . .
H20B C20 H20C 109.5 . .
Pd1 C21 H21A 109.5 . .
Pd1 C21 H21B 109.5 . .
H21A C21 H21B 109.5 . .
Pd1 C21 H21C 109.5 . .
H21A C21 H21C 109.5 . .
H21B C21 H21C 109.5 . .
Cl2 C22 Cl2 106.1(4) . 3_677
Cl2 C22 H22A 110.5 . .
Cl2 C22 H22A 110.5 3_677 .
Cl2 C22 H22B 110.5 . .
Cl2 C22 H22B 110.5 3_677 .
H22A C22 H22B 108.7 . .
C22 Cl2 C22 73.9(4) . 3_677
C11 Pd1 C21 91.47(11) . .
C11 Pd1 N1 87.67(10) . .
C21 Pd1 N1 178.34(10) . .
C11 Pd1 Cl1 176.31(8) . .
C21 Pd1 Cl1 92.18(8) . .
N1 Pd1 Cl1 88.69(7) . .

loop_
_geom_bond_atom_site_label_1
_geom_bond_atom_site_label_2
_geom_bond_distance
_geom_bond_site_symmetry_2
N1 C2 1.329(4) .
N1 N5 1.357(3) .
N1 Pd1 2.151(3) .
C2 C3 1.394(5) .
C2 H2 0.9500 .
C3 C4 1.369(5) .
C3 H3 0.9500 .
C4 N5 1.351(4) .
C4 H4 0.9500 .
N5 C6 1.446(4) .
C6 N7 1.451(4) .
C6 H6A 0.9900 .
C6 H6B 0.9900 .
N7 C11 1.357(3) .
N7 C8 1.390(4) .
C8 C9 1.333(4) .
C8 H8 0.9500 .
C9 N10 1.398(3) .
C9 H9 0.9500 .
N10 C11 1.351(4) .
N10 C12 1.445(3) .
C11 Pd1 1.981(3) .
C12 C17 1.390(4) .
C12 C13 1.396(4) .
C13 C14 1.392(4) .
C13 C20 1.508(4) .
C14 C15 1.395(4) .
C14 H14 0.9500 .
C15 C16 1.389(4) .
C15 C19 1.509(4) .
C16 C17 1.391(4) .
C16 H16 0.9500 .
C17 C18 1.509(4) .
C18 H18A 0.9800 .
C18 H18B 0.9800 .
C18 H18C 0.9800 .
C19 H19A 0.9800 .
C19 H19B 0.9800 .
C19 H19C 0.9800 .
C20 H20A 0.9800 .
C20 H20B 0.9800 .
C20 H20C 0.9800 .
C21 Pd1 2.035(3) .
C21 H21A 0.9800 .
C21 H21B 0.9800 .
C21 H21C 0.9800 .
C22 Cl2 1.678(7) .
C22 Cl2 1.969(8) 3_677
C22 H22A 0.9900 .
C22 H22B 0.9900 .
Cl1 Pd1 2.3699(7) .
Cl2 C22 1.969(8) 3_677
